data_7209200
loop_
_publ_author_name
'Ueno, Atsushi'
'Kayaki, Yoshihito'
'Ikariya, Takao'

_publ_section_title
;
 Cycloaddition of tertiary aziridines and carbon dioxide using a
 recyclable organocatalyst, 1,3-di-tert-butylimidazolium-2-carboxylate:
 straightforward access to 3-substituted 2-oxazolidones
;
_journal_issue 2
_journal_name_full 'Green Chemistry'
_journal_page_first 425
_journal_paper_doi 10.1039/c2gc36414j
_journal_volume 15
_journal_year 2013
_chemical_absolute_configuration 'CHOOSE rm ad rmad syn or unk'
_chemical_formula_moiety 'C10 H11 N O2 '
_chemical_formula_sum 'C10 H11 N O2'
_chemical_formula_weight 177.20
_space_group_IT_number 19
_symmetry_cell_setting orthorhombic
_symmetry_Int_Tables_number 19
_symmetry_space_group_name_Hall 'P 2ac 2ab'
_symmetry_space_group_name_H-M 'P 21 21 21'
_cell_angle_alpha 90.0000
_cell_angle_beta 90.0000
_cell_angle_gamma 90.0000
_cell_formula_units_Z 4
_cell_length_a 5.955(3)
_cell_length_b 7.460(3)
_cell_length_c 19.878(8)
_cell_measurement_reflns_used 3236
_cell_measurement_temperature 93.1
_cell_measurement_theta_max 27.5
_cell_measurement_theta_min 3.1
_cell_volume 883.1(7)
_computing_cell_refinement CrystalClear
_computing_data_collection CrystalClear
_computing_data_reduction CrystalStructure
_computing_publication_material 'CrystalStructure 3.8'
_computing_structure_refinement CRYSTALS
_computing_structure_solution SIR97
_diffrn_detector_area_resol_mean 7.31
_diffrn_measured_fraction_theta_full 0.995
_diffrn_measured_fraction_theta_max 0.997
_diffrn_measurement_device_type 'Rigaku Saturn'
_diffrn_measurement_method \w
_diffrn_radiation_type 'Mo K\a'
_diffrn_radiation_wavelength 0.71070
_diffrn_reflns_av_R_equivalents 0.029
_diffrn_reflns_limit_h_max 7
_diffrn_reflns_limit_h_min -7
_diffrn_reflns_limit_k_max 9
_diffrn_reflns_limit_k_min -7
_diffrn_reflns_limit_l_max 17
_diffrn_reflns_limit_l_min -25
_diffrn_reflns_number 7147
_diffrn_reflns_theta_full 27.50
_diffrn_reflns_theta_max 27.48
_exptl_absorpt_coefficient_mu 0.093
_exptl_absorpt_correction_T_max 0.981
_exptl_absorpt_correction_T_min 0.911
_exptl_absorpt_correction_type multi-scan
_exptl_absorpt_process_details 'Jacobson, R. (1998) Private communication'
_exptl_crystal_colour colorless
_exptl_crystal_density_diffrn 1.333
_exptl_crystal_density_method 'not measured'
_exptl_crystal_description block
_exptl_crystal_F_000 376.00
_exptl_crystal_size_max 0.20
_exptl_crystal_size_mid 0.20
_exptl_crystal_size_min 0.20
_refine_diff_density_max 0.27
_refine_diff_density_min -0.28
_refine_ls_abs_structure_details 'Flack, H. D. (1983), Acta Cryst. A39, 876-881. 819 Friedel Pairs'
_refine_ls_abs_structure_Flack 0.7(13)
_refine_ls_extinction_method none
_refine_ls_goodness_of_fit_ref 1.000
_refine_ls_hydrogen_treatment refall
_refine_ls_number_parameters 130
_refine_ls_number_reflns 2018
_refine_ls_R_factor_gt 0.0299
_refine_ls_shift/su_max 0.0000
_refine_ls_structure_factor_coef Fsqd
_refine_ls_weighting_details 'w = 1/[0.0010Fo^2^ + 0.2790\s(Fo^2^) + 0.5000]/(4Fo^2^)'
_refine_ls_weighting_scheme calc
_refine_ls_wR_factor_ref 0.0924
_reflns_number_gt 1759
_reflns_number_total 2023
_reflns_threshold_expression F^2^>2.0\s(F^2^)
_cod_data_source_file c2gc36414j.txt
_cod_data_source_block '__N-benzyl-2-imidazolidino'
_cod_original_cell_volume 883.1(6)
_cod_original_formula_sum 'C10 H11 N O2 '
_cod_database_code 7209200

loop_
_symmetry_equiv_pos_site_id
_symmetry_equiv_pos_as_xyz
1 +X,+Y,+Z
2 1/2+X,1/2-Y,-Z
3 -X,1/2+Y,1/2-Z
4 1/2-X,-Y,1/2+Z

loop_
_atom_site_label
_atom_site_type_symbol
_atom_site_fract_x
_atom_site_fract_y
_atom_site_fract_z
_atom_site_U_iso_or_equiv
_atom_site_adp_type
_atom_site_occupancy
_atom_site_symmetry_multiplicity
_atom_site_calc_flag
_atom_site_refinement_flags
O(1) O 0.29801(17) 0.03486(14) 0.45748(6) 0.0330(2) Uani 1.00 1 d .
O(2) O 0.37483(16) -0.24539(13) 0.42234(5) 0.0273(2) Uani 1.00 1 d .
N(1) N 0.65358(19) -0.05048(13) 0.42707(5) 0.0196(2) Uani 1.00 1 d .
C(1) C 0.4336(2) -0.07443(17) 0.43764(6) 0.0208(2) Uani 1.00 1 d .
C(2) C 0.5752(2) -0.34630(17) 0.40595(7) 0.0242(3) Uani 1.00 1 d .
C(3) C 0.7618(2) -0.20686(17) 0.39791(7) 0.0229(2) Uani 1.00 1 d .
C(4) C 0.7648(2) 0.12099(16) 0.43654(6) 0.0213(2) Uani 1.00 1 d .
C(5) C 0.7968(2) 0.22617(15) 0.37199(6) 0.0190(2) Uani 1.00 1 d .
C(6) C 0.9879(2) 0.33232(19) 0.36436(7) 0.0256(3) Uani 1.00 1 d .
C(7) C 1.0155(2) 0.4363(2) 0.30656(8) 0.0322(3) Uani 1.00 1 d .
C(8) C 0.8538(2) 0.43529(19) 0.25658(7) 0.0324(3) Uani 1.00 1 d .
C(9) C 0.6638(2) 0.32950(18) 0.26382(7) 0.0282(3) Uani 1.00 1 d .
C(10) C 0.6351(2) 0.22578(17) 0.32157(6) 0.0225(3) Uani 1.00 1 d .
H(1) H 0.5543 -0.4100 0.3650 0.029 Uiso 1.00 1 c R
H(2) H 0.6103 -0.4284 0.4409 0.029 Uiso 1.00 1 c R
H(3) H 0.8926 -0.2398 0.4223 0.027 Uiso 1.00 1 c R
H(4) H 0.7999 -0.1879 0.3520 0.028 Uiso 1.00 1 c R
H(5) H 0.9087 0.0990 0.4554 0.026 Uiso 1.00 1 c R
H(6) H 0.6785 0.1913 0.4669 0.026 Uiso 1.00 1 c R
H(7) H 1.0993 0.3336 0.3986 0.031 Uiso 1.00 1 c R
H(8) H 1.1460 0.5084 0.3016 0.039 Uiso 1.00 1 c R
H(9) H 0.8737 0.5070 0.2175 0.039 Uiso 1.00 1 c R
H(10) H 0.5537 0.3277 0.2292 0.034 Uiso 1.00 1 c R
H(11) H 0.5040 0.1546 0.3268 0.027 Uiso 1.00 1 c R

loop_
_atom_site_aniso_label
_atom_site_aniso_U_11
_atom_site_aniso_U_22
_atom_site_aniso_U_33
_atom_site_aniso_U_12
_atom_site_aniso_U_13
_atom_site_aniso_U_23
O(1) 0.0234(5) 0.0307(5) 0.0448(5) 0.0077(4) 0.0116(4) 0.0001(4)
O(2) 0.0195(4) 0.0226(4) 0.0397(5) -0.0018(3) 0.0016(3) -0.0005(4)
N(1) 0.0191(5) 0.0149(4) 0.0248(4) 0.0014(4) 0.0050(4) 0.0004(4)
C(1) 0.0211(6) 0.0210(5) 0.0204(5) 0.0019(4) 0.0030(4) 0.0028(4)
C(2) 0.0285(7) 0.0172(5) 0.0270(6) 0.0024(5) 0.0021(5) 0.0013(4)
C(3) 0.0220(6) 0.0207(6) 0.0262(5) 0.0043(5) 0.0042(5) -0.0021(4)
C(4) 0.0233(6) 0.0198(5) 0.0207(5) -0.0023(4) -0.0005(4) -0.0001(4)
C(5) 0.0222(6) 0.0139(5) 0.0210(5) 0.0020(4) 0.0021(4) -0.0028(4)
C(6) 0.0204(6) 0.0226(6) 0.0338(7) 0.0004(4) 0.0027(5) 0.0026(5)
C(7) 0.0260(7) 0.0226(6) 0.0480(8) 0.0018(5) 0.0134(6) 0.0094(5)
C(8) 0.0417(8) 0.0256(6) 0.0299(6) 0.0093(6) 0.0141(6) 0.0096(5)
C(9) 0.0399(8) 0.0250(6) 0.0198(5) 0.0073(6) 0.0002(5) -0.0011(4)
C(10) 0.0275(6) 0.0167(5) 0.0234(5) -0.0003(5) -0.0010(4) -0.0027(4)

loop_
_atom_type_symbol
_atom_type_description
_atom_type_scat_dispersion_real
_atom_type_scat_dispersion_imag
_atom_type_scat_source
C C 0.003 0.002
;
International Tables for Crystallography
(1992, Vol. C, Tables 4.2.6.8 and 6.1.1.4)
;
H H 0.000 0.000
;
International Tables for Crystallography
(1992, Vol. C, Table 6.1.1.4)
;
N N 0.006 0.003
;
International Tables for Crystallography
(1992, Vol. C, Tables 4.2.6.8 and 6.1.1.4)
;
O O 0.011 0.006
;
International Tables for Crystallography
(1992, Vol. C, Tables 4.2.6.8 and 6.1.1.4)
;

loop_
_geom_angle_atom_site_label_1
_geom_angle_atom_site_label_2
_geom_angle_atom_site_label_3
_geom_angle
_geom_angle_publ_flag
C(1) O(2) C(2) 109.05(9) yes
C(1) N(1) C(3) 112.92(10) yes
C(1) N(1) C(4) 122.90(10) yes
C(3) N(1) C(4) 123.80(10) yes
O(1) C(1) O(2) 122.17(12) yes
O(1) C(1) N(1) 127.78(12) yes
O(2) C(1) N(1) 110.05(10) yes
O(2) C(2) C(3) 105.58(9) yes
N(1) C(3) C(2) 100.47(10) yes
N(1) C(4) C(5) 113.79(9) yes
C(4) C(5) C(6) 119.24(11) yes
C(4) C(5) C(10) 121.47(11) yes
C(6) C(5) C(10) 119.21(11) yes
C(5) C(6) C(7) 120.08(12) yes
C(6) C(7) C(8) 120.38(13) yes
C(7) C(8) C(9) 119.77(13) yes
C(8) C(9) C(10) 120.05(13) yes
C(5) C(10) C(9) 120.50(12) yes
O(2) C(2) H(1) 110.2 no
O(2) C(2) H(2) 110.6 no
C(3) C(2) H(1) 110.2 no
C(3) C(2) H(2) 110.8 no
H(1) C(2) H(2) 109.5 no
N(1) C(3) H(3) 111.6 no
N(1) C(3) H(4) 111.6 no
C(2) C(3) H(3) 111.5 no
C(2) C(3) H(4) 112.0 no
H(3) C(3) H(4) 109.5 no
N(1) C(4) H(5) 108.1 no
N(1) C(4) H(6) 108.8 no
C(5) C(4) H(5) 108.0 no
C(5) C(4) H(6) 108.6 no
H(5) C(4) H(6) 109.5 no
C(5) C(6) H(7) 119.9 no
C(7) C(6) H(7) 120.0 no
C(6) C(7) H(8) 119.8 no
C(8) C(7) H(8) 119.9 no
C(7) C(8) H(9) 119.8 no
C(9) C(8) H(9) 120.5 no
C(8) C(9) H(10) 119.7 no
C(10) C(9) H(10) 120.2 no
C(5) C(10) H(11) 119.5 no
C(9) C(10) H(11) 120.0 no

loop_
_geom_bond_atom_site_label_1
_geom_bond_atom_site_label_2
_geom_bond_distance
_geom_bond_publ_flag
O(1) C(1) 1.2135(16) yes
O(2) C(1) 1.3571(15) yes
O(2) C(2) 1.4478(17) yes
N(1) C(1) 1.3386(17) yes
N(1) C(3) 1.4534(16) yes
N(1) C(4) 1.4526(15) yes
C(2) C(3) 1.5308(19) yes
C(4) C(5) 1.5161(16) yes
C(5) C(6) 1.3948(18) yes
C(5) C(10) 1.3898(17) yes
C(6) C(7) 1.396(2) yes
C(7) C(8) 1.384(2) yes
C(8) C(9) 1.387(2) yes
C(9) C(10) 1.3949(18) yes
C(2) H(1) 0.950 no
C(2) H(2) 0.950 no
C(3) H(3) 0.950 no
C(3) H(4) 0.950 no
C(4) H(5) 0.950 no
C(4) H(6) 0.950 no
C(6) H(7) 0.950 no
C(7) H(8) 0.950 no
C(8) H(9) 0.950 no
C(9) H(10) 0.950 no
C(10) H(11) 0.950 no

loop_
_geom_contact_atom_site_label_1
_geom_contact_atom_site_label_2
_geom_contact_distance
_geom_contact_site_symmetry_2
O(1) C(2) 3.3332(17) 2_446
O(1) C(4) 3.2668(16) 1_455
O(1) C(4) 3.3270(16) 2_456
O(1) C(6) 3.4295(17) 1_455
C(2) O(1) 3.3332(17) 2_546
C(2) C(5) 3.5171(17) 1_545
C(2) C(6) 3.5318(19) 1_545
C(3) C(7) 3.559(2) 1_545
C(4) O(1) 3.2668(16) 1_655
C(4) O(1) 3.3270(16) 2_556
C(5) C(2) 3.5171(17) 1_565
C(6) O(1) 3.4295(17) 1_655
C(6) C(2) 3.5318(19) 1_565
C(7) C(3) 3.559(2) 1_565
O(1) H(2) 2.441 2_446
O(1) H(3) 3.243 1_455
O(1) H(3) 3.297 2_446
O(1) H(5) 2.367 1_455
O(1) H(5) 3.301 2_456
O(1) H(6) 2.634 2_456
O(1) H(7) 2.782 1_455
O(1) H(7) 3.518 2_456
O(2) H(2) 3.398 2_446
O(2) H(3) 2.872 1_455
O(2) H(3) 3.092 2_446
O(2) H(5) 3.593 2_446
O(2) H(7) 3.575 1_445
O(2) H(8) 3.315 1_445
O(2) H(10) 3.092 3_645
N(1) H(10) 3.465 3_645
C(1) H(2) 3.088 2_446
C(1) H(3) 3.463 1_455
C(1) H(3) 3.119 2_446
C(1) H(5) 3.401 1_455
C(1) H(10) 3.398 3_645
C(2) H(5) 3.484 2_446
C(2) H(8) 3.466 1_445
C(2) H(10) 3.081 3_645
C(3) H(9) 3.539 3_745
C(3) H(10) 3.160 3_645
C(4) H(2) 3.486 1_565
C(4) H(2) 3.497 2_546
C(4) H(6) 3.423 2_556
C(4) H(7) 3.440 2_456
C(5) H(1) 3.077 1_565
C(5) H(2) 3.123 1_565
C(5) H(9) 3.113 3_745
C(6) H(1) 3.219 1_565
C(6) H(2) 3.250 1_565
C(6) H(3) 3.441 1_565
C(6) H(6) 3.546 2_556
C(6) H(9) 3.036 3_745
C(6) H(11) 3.430 1_655
C(7) H(1) 3.195 1_565
C(7) H(3) 3.416 1_565
C(7) H(4) 3.214 1_565
C(7) H(4) 3.465 3_755
C(7) H(9) 3.305 3_745
C(8) H(1) 3.027 1_565
C(8) H(4) 3.407 1_565
C(8) H(4) 3.124 3_755
C(8) H(8) 3.388 3_745
C(8) H(11) 3.156 3_655
C(9) H(1) 2.872 1_565
C(9) H(1) 3.382 3_655
C(9) H(4) 3.598 3_655
C(9) H(8) 3.443 1_455
C(9) H(8) 2.952 3_745
C(9) H(11) 3.181 3_655
C(10) H(1) 2.891 1_565
C(10) H(2) 3.508 1_565
C(10) H(8) 3.213 3_745
C(10) H(9) 3.529 3_645
C(10) H(9) 3.439 3_745
C(10) H(10) 3.332 3_645
H(1) C(5) 3.077 1_545
H(1) C(6) 3.219 1_545
H(1) C(7) 3.195 1_545
H(1) C(8) 3.027 1_545
H(1) C(9) 2.872 1_545
H(1) C(9) 3.382 3_645
H(1) C(10) 2.891 1_545
H(1) H(7) 3.383 1_445
H(1) H(8) 2.806 1_445
H(1) H(9) 3.549 1_545
H(1) H(10) 3.334 1_545
H(1) H(10) 2.659 3_645
H(1) H(11) 3.350 1_545
H(2) O(1) 2.441 2_546
H(2) O(2) 3.398 2_546
H(2) C(1) 3.088 2_546
H(2) C(4) 3.486 1_545
H(2) C(4) 3.497 2_446
H(2) C(5) 3.123 1_545
H(2) C(6) 3.250 1_545
H(2) C(10) 3.508 1_545
H(2) H(3) 3.262 2_446
H(2) H(5) 2.704 2_446
H(2) H(6) 2.912 1_545
H(2) H(7) 3.514 1_545
H(3) O(1) 3.243 1_655
H(3) O(1) 3.297 2_546
H(3) O(2) 2.872 1_655
H(3) O(2) 3.092 2_546
H(3) C(1) 3.463 1_655
H(3) C(1) 3.119 2_546
H(3) C(6) 3.441 1_545
H(3) C(7) 3.416 1_545
H(3) H(2) 3.262 2_546
H(3) H(7) 3.445 1_545
H(3) H(8) 3.401 1_545
H(4) C(7) 3.214 1_545
H(4) C(7) 3.465 3_745
H(4) C(8) 3.407 1_545
H(4) C(8) 3.124 3_745
H(4) C(9) 3.598 3_645
H(4) H(8) 3.223 1_545
H(4) H(8) 3.402 3_745
H(4) H(9) 3.539 1_545
H(4) H(9) 2.794 3_745
H(4) H(10) 2.657 3_645
H(5) O(1) 2.367 1_655
H(5) O(1) 3.301 2_556
H(5) O(2) 3.593 2_546
H(5) C(1) 3.401 1_655
H(5) C(2) 3.484 2_546
H(5) H(2) 2.704 2_546
H(5) H(6) 2.723 2_556
H(5) H(7) 3.476 2_456
H(6) O(1) 2.634 2_556
H(6) C(4) 3.423 2_456
H(6) C(6) 3.546 2_456
H(6) H(2) 2.912 1_565
H(6) H(5) 2.723 2_456
H(6) H(6) 3.372 2_456
H(6) H(6) 3.372 2_556
H(6) H(7) 2.723 2_456
H(7) O(1) 2.782 1_655
H(7) O(1) 3.518 2_556
H(7) O(2) 3.575 1_665
H(7) C(4) 3.440 2_556
H(7) H(1) 3.383 1_665
H(7) H(2) 3.514 1_565
H(7) H(3) 3.445 1_565
H(7) H(5) 3.476 2_556
H(7) H(6) 2.723 2_556
H(7) H(9) 3.360 3_745
H(7) H(11) 3.103 1_655
H(8) O(2) 3.315 1_665
H(8) C(2) 3.466 1_665
H(8) C(8) 3.388 3_755
H(8) C(9) 3.443 1_655
H(8) C(9) 2.952 3_755
H(8) C(10) 3.213 3_755
H(8) H(1) 2.806 1_665
H(8) H(3) 3.401 1_565
H(8) H(4) 3.223 1_565
H(8) H(4) 3.402 3_755
H(8) H(10) 3.128 1_655
H(8) H(10) 3.041 3_755
H(8) H(11) 3.430 1_655
H(8) H(11) 3.470 3_755
H(9) C(3) 3.539 3_755
H(9) C(5) 3.113 3_755
H(9) C(6) 3.036 3_755
H(9) C(7) 3.305 3_755
H(9) C(10) 3.529 3_655
H(9) C(10) 3.439 3_755
H(9) H(1) 3.549 1_565
H(9) H(4) 3.539 1_565
H(9) H(4) 2.794 3_755
H(9) H(7) 3.360 3_755
H(9) H(11) 2.655 3_655
H(10) O(2) 3.092 3_655
H(10) N(1) 3.465 3_655
H(10) C(1) 3.398 3_655
H(10) C(2) 3.081 3_655
H(10) C(3) 3.160 3_655
H(10) C(10) 3.332 3_655
H(10) H(1) 3.334 1_565
H(10) H(1) 2.659 3_655
H(10) H(4) 2.657 3_655
H(10) H(8) 3.128 1_455
H(10) H(8) 3.041 3_745
H(10) H(11) 2.703 3_655
H(11) C(6) 3.430 1_455
H(11) C(8) 3.156 3_645
H(11) C(9) 3.181 3_645
H(11) H(1) 3.350 1_565
H(11) H(7) 3.103 1_455
H(11) H(8) 3.430 1_455
H(11) H(8) 3.470 3_745
H(11) H(9) 2.655 3_645
H(11) H(10) 2.703 3_645

loop_
_geom_torsion_atom_site_label_1
_geom_torsion_atom_site_label_2
_geom_torsion_atom_site_label_3
_geom_torsion_atom_site_label_4
_geom_torsion
C(1) O(2) C(2) C(3) -12.10(13)
C(2) O(2) C(1) O(1) -175.05(12)
C(2) O(2) C(1) N(1) 5.30(13)
C(1) N(1) C(3) C(2) -11.20(13)
C(3) N(1) C(1) O(1) -175.26(13)
C(3) N(1) C(1) O(2) 4.36(14)
C(1) N(1) C(4) C(5) -97.92(13)
C(4) N(1) C(1) O(1) -2.0(2)
C(4) N(1) C(1) O(2) 177.59(10)
C(3) N(1) C(4) C(5) 74.56(14)
C(4) N(1) C(3) C(2) 175.65(10)
O(2) C(2) C(3) N(1) 13.42(12)
N(1) C(4) C(5) C(6) -145.85(11)
N(1) C(4) C(5) C(10) 37.19(16)
C(4) C(5) C(6) C(7) -177.16(12)
C(4) C(5) C(10) C(9) 177.28(11)
C(6) C(5) C(10) C(9) 0.32(18)
C(10) C(5) C(6) C(7) -0.13(19)
C(5) C(6) C(7) C(8) 0.2(2)
C(6) C(7) C(8) C(9) -0.4(2)
C(7) C(8) C(9) C(10) 0.6(2)
C(8) C(9) C(10) C(5) -0.5(2)
